data_7719597
loop_
_publ_author_name
'Farmer-Mason, Katelynn M'
'Bacon, Jeffrey W.'
'Cueny, Eric S.'

_publ_section_title
;
 Stability of metal-metal interactions in dinuclear Pt-Au complexes as a
 function of bridging Pt-arene ring electronics.
;
_journal_issue 43
_journal_name_full 'Dalton transactions (Cambridge, England : 2003)'
_journal_page_first 16241
_journal_page_last 16253
_journal_paper_doi 10.1039/d5dt02048d
_journal_volume 54
_journal_year 2025
_chemical_formula_moiety 'C56 H40 Au F3 N P2 Pt, C F3 O3 S, H2 O'
_chemical_formula_sum 'C57 H42 Au F6 N O4 P2 Pt S'
_chemical_formula_weight 1404.97
_space_group_crystal_system triclinic
_space_group_IT_number 2
_space_group_name_Hall '-P 1'
_space_group_name_H-M_alt 'P -1'
_atom_sites_solution_hydrogens mixed
_audit_update_record
;
2025-05-23 deposited with the CCDC.	2025-10-10 downloaded from the CCDC.
;
_cell_angle_alpha 68.5260(10)
_cell_angle_beta 89.4570(10)
_cell_angle_gamma 79.8590(10)
_cell_formula_units_Z 2
_cell_length_a 13.1086(4)
_cell_length_b 14.1393(4)
_cell_length_c 14.9467(5)
_cell_measurement_reflns_used 9904
_cell_measurement_temperature 100.00
_cell_measurement_theta_max 72.031
_cell_measurement_theta_min 3.183
_cell_volume 2533.16(14)
_computing_cell_refinement 'SAINT V8.40A (Bruker, 2019)'
_computing_data_collection 'APEX5 (Bruker, 2016)'
_computing_data_reduction 'SAINT V8.40A (Bruker, 2019)'
_computing_molecular_graphics 'Olex2 1.5 (Dolomanov et al., 2009)'
_computing_publication_material 'Olex2 1.5 (Dolomanov et al., 2009)'
_computing_structure_refinement 'SHELXL 2018/3 (Sheldrick, 2015)'
_computing_structure_solution 'SHELXT  (Sheldrick, 2015)'
_diffrn_ambient_temperature 100.00
_diffrn_measured_fraction_theta_full 0.967
_diffrn_measured_fraction_theta_max 0.944
_diffrn_measurement_device_type 'Bruker D8 Venture'
_diffrn_measurement_method '\w and \f scans'
_diffrn_radiation_monochromator 'HELIOS Cu'
_diffrn_radiation_type CuK\a
_diffrn_radiation_wavelength 1.54178
_diffrn_reflns_av_R_equivalents 0.0417
_diffrn_reflns_av_unetI/netI 0.0204
_diffrn_reflns_Laue_measured_fraction_full 0.967
_diffrn_reflns_Laue_measured_fraction_max 0.944
_diffrn_reflns_limit_h_max 15
_diffrn_reflns_limit_h_min -16
_diffrn_reflns_limit_k_max 17
_diffrn_reflns_limit_k_min -17
_diffrn_reflns_limit_l_max 17
_diffrn_reflns_limit_l_min -18
_diffrn_reflns_number 97582
_diffrn_reflns_point_group_measured_fraction_full 0.967
_diffrn_reflns_point_group_measured_fraction_max 0.944
_diffrn_reflns_theta_full 67.679
_diffrn_reflns_theta_max 72.063
_diffrn_reflns_theta_min 3.183
_diffrn_source 'microfocus sealed tube'
_diffrn_source_current 1.2
_diffrn_source_power 0.06
_diffrn_source_voltage 50.0
_exptl_absorpt_coefficient_mu 12.045
_exptl_absorpt_correction_T_max 0.7536
_exptl_absorpt_correction_T_min 0.5236
_exptl_absorpt_correction_type multi-scan
_exptl_absorpt_process_details
;
SADABS-2016/2 (Bruker,2016/2) was used for absorption correction.
wR2(int) was 0.1031 before and 0.0609 after correction.
The Ratio of minimum to maximum transmission is 0.6948.
The \l/2 correction factor is Not present.
;
_exptl_crystal_colour 'clear orange'
_exptl_crystal_colour_lustre clear
_exptl_crystal_colour_primary orange
_exptl_crystal_density_diffrn 1.842
_exptl_crystal_description plate
_exptl_crystal_F_000 1360
_exptl_crystal_size_max 0.18
_exptl_crystal_size_mid 0.167
_exptl_crystal_size_min 0.037
_refine_diff_density_max 0.862
_refine_diff_density_min -1.194
_refine_diff_density_rms 0.086
_refine_ls_extinction_method none
_refine_ls_goodness_of_fit_ref 1.018
_refine_ls_hydrogen_treatment mixed
_refine_ls_matrix_type full
_refine_ls_number_parameters 666
_refine_ls_number_reflns 9428
_refine_ls_number_restraints 4
_refine_ls_restrained_S_all 1.019
_refine_ls_R_factor_all 0.0214
_refine_ls_R_factor_gt 0.0193
_refine_ls_shift/su_max 0.004
_refine_ls_shift/su_mean 0.000
_refine_ls_structure_factor_coef Fsqd
_refine_ls_weighting_details 'w=1/[\s^2^(Fo^2^)+(0.0194P)^2^+5.1811P] where P=(Fo^2^+2Fc^2^)/3'
_refine_ls_weighting_scheme calc
_refine_ls_wR_factor_gt 0.0466
_refine_ls_wR_factor_ref 0.0471
_reflns_Friedel_coverage 0.000
_reflns_number_gt 9035
_reflns_number_total 9428
_reflns_threshold_expression 'I > 2\s(I)'
_publcif_datablock.id {96a7afbd-d4f2-4dcc-aa34-de3332921718}

_cod_data_source_file d5dt02048d3.cif
_cod_data_source_block kmf2122_b
_cod_depositor_comments 'Adding full bibliography for 7719592--7719599.cif.'
_cod_database_code 7719597
_shelx_space_group_comment
;
The symmetry employed for this shelxl refinement is uniquely defined
by the following loop, which should always be used as a source of
symmetry information in preference to the above space-group names.
They are only intended as comments.
;
_shelx_estimated_absorpt_t_max 0.664
_shelx_estimated_absorpt_t_min 0.220
_olex2_refinement_description
;
1. Fixed Uiso
 At 1.2 times of:
  All C(H) groups
2. Restrained distances
 O1W-H1WB = O1W-H1WA
 0.957 with sigma of 0.02
 H1WB-H1WA
 1.58 with sigma of 0.04
 O1W-H1WA \\sim O1W-H1WB
 with sigma of 0.02
3.a Aromatic/amide H refined with riding coordinates:
 C34(H34), C52(H52), C7(H7), C4(H4), C24(H24), C50(H50), C35(H35), C3(H3),
 C28(H28), C53(H53), C9(H9), C56(H56), C40(H40), C26(H26), C37(H37), C38(H38),
 C46(H46), C19(H19), C25(H25), C10(H10), C36(H36), C23(H23), C17(H17), C44(H44),
  C13(H13), C54(H54), C18(H18), C49(H49), C41(H41), C14(H14), C55(H55),
 C29(H29), C42(H42), C32(H32), C22(H22), C48(H48), C43(H43), C47(H47), C30(H30),
  C31(H31)
;
_olex2_submission_special_instructions 'No special instructions were received'

loop_
_space_group_symop_operation_xyz
'x, y, z'
'-x, -y, -z'

loop_
_atom_site_label
_atom_site_type_symbol
_atom_site_fract_x
_atom_site_fract_y
_atom_site_fract_z
_atom_site_U_iso_or_equiv
_atom_site_adp_type
_atom_site_occupancy
_atom_site_site_symmetry_order
_atom_site_calc_flag
_atom_site_refinement_flags_posn
_atom_site_refinement_flags_adp
_atom_site_refinement_flags_occupancy
_atom_site_disorder_assembly
_atom_site_disorder_group
Pt1 Pt 0.28980(2) 0.58443(2) 0.79500(2) 0.01394(4) Uani 1 1 d . . . . .
Au1 Au 0.40982(2) 0.70107(2) 0.66303(2) 0.01558(4) Uani 1 1 d . . . . .
P1 P 0.15442(5) 0.71689(5) 0.73958(5) 0.01463(13) Uani 1 1 d . . . . .
P2 P 0.45334(5) 0.75414(5) 0.50923(5) 0.01494(13) Uani 1 1 d . . . . .
S1 S 0.69727(7) 0.98343(6) 0.93725(6) 0.03295(18) Uani 1 1 d . . . . .
F3 F -0.10491(14) 0.45302(17) 0.78444(15) 0.0406(5) Uani 1 1 d . . . . .
F2 F -0.05715(16) 0.44255(19) 0.65206(15) 0.0486(6) Uani 1 1 d . . . . .
F1 F -0.07118(17) 0.30518(16) 0.7701(2) 0.0586(7) Uani 1 1 d . . . . .
N1 N 0.40520(17) 0.45879(17) 0.84530(15) 0.0164(5) Uani 1 1 d . . . . .
O2I O 0.69041(19) 0.88579(19) 0.93185(19) 0.0417(6) Uani 1 1 d . . . . .
F1I F 0.8478(2) 1.0025(2) 0.81873(19) 0.0739(8) Uani 1 1 d . . . . .
F2I F 0.8461(2) 1.0914(2) 0.9079(2) 0.0713(8) Uani 1 1 d . . . . .
C6 C 0.2118(2) 0.4695(2) 0.79680(19) 0.0179(6) Uani 1 1 d . . . . .
C34 C 0.1473(2) 0.6808(2) 0.5684(2) 0.0179(6) Uani 1 1 d . . . . .
H34 H 0.194482 0.618400 0.601959 0.021 Uiso 1 1 calc R U . . .
F3I F 0.8992(2) 0.9269(2) 0.9675(2) 0.0751(8) Uani 1 1 d . . . . .
C21 C 0.0458(2) 0.6944(2) 0.81692(19) 0.0162(5) Uani 1 1 d . . . . .
C20 C 0.4142(2) 0.6552(2) 0.82273(19) 0.0186(6) Uani 1 1 d . . . . .
O3I O 0.6350(2) 1.0718(2) 0.8656(2) 0.0526(7) Uani 1 1 d . . . . .
C33 C 0.1089(2) 0.7472(2) 0.61551(19) 0.0164(5) Uani 1 1 d . . . . .
O1I O 0.6946(3) 0.9854(3) 1.0328(2) 0.0599(8) Uani 1 1 d . . . . .
C12 C 0.4988(2) 0.4722(2) 0.87105(19) 0.0198(6) Uani 1 1 d . . . . .
C52 C 0.3868(2) 0.5872(2) 0.4894(2) 0.0209(6) Uani 1 1 d . . . . .
H52 H 0.404592 0.553481 0.556510 0.025 Uiso 1 1 calc R U . . .
C5 C 0.2770(2) 0.3696(2) 0.82844(19) 0.0185(6) Uani 1 1 d . . . . .
C8 C 0.3858(2) 0.3663(2) 0.85479(19) 0.0201(6) Uani 1 1 d . . . . .
C7 C 0.1089(2) 0.4728(2) 0.77193(19) 0.0185(6) Uani 1 1 d . . . . .
H7 H 0.062512 0.537534 0.749290 0.022 Uiso 1 1 calc R U . . .
C45 C 0.4042(2) 0.8900(2) 0.44183(19) 0.0174(5) Uani 1 1 d . . . . .
C16 C 0.5042(2) 0.5749(2) 0.86211(19) 0.0200(6) Uani 1 1 d . . . . .
C4 C 0.2397(2) 0.2804(2) 0.8370(2) 0.0223(6) Uani 1 1 d . . . . .
H4 H 0.285034 0.215137 0.859354 0.027 Uiso 1 1 calc R U . . .
C24 C -0.1043(2) 0.6801(3) 0.9515(2) 0.0292(7) Uani 1 1 d . . . . .
H24 H -0.155375 0.676400 0.997614 0.035 Uiso 1 1 calc R U . . .
C50 C 0.4688(2) 0.9617(2) 0.4103(2) 0.0238(6) Uani 1 1 d . . . . .
H50 H 0.541937 0.940166 0.421871 0.029 Uiso 1 1 calc R U . . .
C27 C 0.1731(2) 0.8426(2) 0.7377(2) 0.0197(6) Uani 1 1 d . . . . .
C15 C 0.5962(2) 0.5925(2) 0.8967(2) 0.0240(6) Uani 1 1 d . . . . .
C39 C 0.5936(2) 0.7320(2) 0.5033(2) 0.0187(6) Uani 1 1 d . . . . .
C35 C 0.1167(2) 0.7056(2) 0.4720(2) 0.0225(6) Uani 1 1 d . . . . .
H35 H 0.143231 0.660153 0.440192 0.027 Uiso 1 1 calc R U . . .
C3 C 0.1359(2) 0.2874(2) 0.8127(2) 0.0239(6) Uani 1 1 d . . . . .
H3 H 0.109458 0.227079 0.818913 0.029 Uiso 1 1 calc R U . . .
C28 C 0.2207(2) 0.9068(2) 0.6615(2) 0.0228(6) Uani 1 1 d . . . . .
H28 H 0.238467 0.887467 0.608027 0.027 Uiso 1 1 calc R U . . .
C53 C 0.3460(2) 0.5359(2) 0.4391(2) 0.0262(7) Uani 1 1 d . . . . .
H53 H 0.336824 0.466635 0.471714 0.031 Uiso 1 1 calc R U . . .
C11 C 0.5812(2) 0.3884(2) 0.9087(2) 0.0232(6) Uani 1 1 d . . . . .
C9 C 0.4670(2) 0.2789(2) 0.8897(2) 0.0236(6) Uani 1 1 d . . . . .
H9 H 0.455500 0.212703 0.894632 0.028 Uiso 1 1 calc R U . . .
C2 C 0.0718(2) 0.3835(2) 0.7793(2) 0.0212(6) Uani 1 1 d . . . . .
C56 C 0.3737(2) 0.7379(2) 0.3431(2) 0.0232(6) Uani 1 1 d . . . . .
H56 H 0.383238 0.806947 0.309988 0.028 Uiso 1 1 calc R U . . .
C51 C 0.4018(2) 0.6887(2) 0.4413(2) 0.0178(6) Uani 1 1 d . . . . .
C40 C 0.6557(2) 0.6999(2) 0.5875(2) 0.0218(6) Uani 1 1 d . . . . .
H40 H 0.624669 0.694225 0.646489 0.026 Uiso 1 1 calc R U . . .
C26 C 0.0696(2) 0.6312(3) 0.9124(2) 0.0276(7) Uani 1 1 d . . . . .
H26 H 0.137700 0.592082 0.932271 0.033 Uiso 1 1 calc R U . . .
C37 C 0.0090(2) 0.8631(2) 0.4690(2) 0.0241(6) Uani 1 1 d . . . . .
H37 H -0.038707 0.925089 0.435327 0.029 Uiso 1 1 calc R U . . .
C38 C 0.0400(2) 0.8390(2) 0.5646(2) 0.0200(6) Uani 1 1 d . . . . .
H38 H 0.014199 0.885389 0.595774 0.024 Uiso 1 1 calc R U . . .
C46 C 0.2972(2) 0.9220(2) 0.4244(2) 0.0249(6) Uani 1 1 d . . . . .
H46 H 0.252577 0.872997 0.446014 0.030 Uiso 1 1 calc R U . . .
C19 C 0.4211(2) 0.7513(2) 0.82691(19) 0.0207(6) Uani 1 1 d . . . . .
H19 H 0.363096 0.806350 0.804276 0.025 Uiso 1 1 calc R U . . .
C25 C -0.0055(3) 0.6243(3) 0.9796(2) 0.0336(8) Uani 1 1 d . . . . .
H25 H 0.011549 0.580873 1.045164 0.040 Uiso 1 1 calc R U . . .
C10 C 0.5627(2) 0.2909(2) 0.9162(2) 0.0264(7) Uani 1 1 d . . . . .
H10 H 0.617185 0.232352 0.939971 0.032 Uiso 1 1 calc R U . . .
C36 C 0.0478(2) 0.7963(2) 0.4229(2) 0.0249(6) Uani 1 1 d . . . . .
H36 H 0.027049 0.812870 0.357347 0.030 Uiso 1 1 calc R U . . .
C23 C -0.1290(2) 0.7413(3) 0.8563(2) 0.0337(8) Uani 1 1 d . . . . .
H23 H -0.197446 0.779506 0.836628 0.040 Uiso 1 1 calc R U . . .
C17 C 0.5980(2) 0.6921(3) 0.8958(2) 0.0262(7) Uani 1 1 d . . . . .
H17 H 0.659422 0.706170 0.917612 0.031 Uiso 1 1 calc R U . . .
C44 C 0.6395(2) 0.7413(2) 0.4165(2) 0.0278(7) Uani 1 1 d . . . . .
H44 H 0.597873 0.764810 0.358100 0.033 Uiso 1 1 calc R U . . .
C13 C 0.6758(2) 0.4106(3) 0.9375(2) 0.0291(7) Uani 1 1 d . . . . .
H13 H 0.734787 0.356745 0.960667 0.035 Uiso 1 1 calc R U . . .
C54 C 0.3186(2) 0.5852(2) 0.3418(2) 0.0272(7) Uani 1 1 d . . . . .
H54 H 0.290730 0.549668 0.307589 0.033 Uiso 1 1 calc R U . . .
C18 C 0.5123(2) 0.7687(2) 0.8640(2) 0.0236(6) Uani 1 1 d . . . . .
H18 H 0.513800 0.834574 0.866632 0.028 Uiso 1 1 calc R U . . .
C49 C 0.4262(3) 1.0655(2) 0.3617(2) 0.0308(7) Uani 1 1 d . . . . .
H49 H 0.470383 1.114899 0.340082 0.037 Uiso 1 1 calc R U . . .
C41 C 0.7635(2) 0.6758(2) 0.5863(3) 0.0287(7) Uani 1 1 d . . . . .
H41 H 0.805791 0.654299 0.644025 0.034 Uiso 1 1 calc R U . . .
C1 C -0.0395(2) 0.3948(2) 0.7481(2) 0.0279(7) Uani 1 1 d . . . . .
C14 C 0.6821(2) 0.5072(3) 0.9320(2) 0.0287(7) Uani 1 1 d . . . . .
H14 H 0.745610 0.518987 0.952294 0.034 Uiso 1 1 calc R U . . .
C55 C 0.3317(2) 0.6863(3) 0.2939(2) 0.0278(7) Uani 1 1 d . . . . .
H55 H 0.311944 0.720334 0.227232 0.033 Uiso 1 1 calc R U . . .
C29 C 0.2424(2) 0.9988(2) 0.6632(3) 0.0315(7) Uani 1 1 d . . . . .
H29 H 0.274699 1.042227 0.610843 0.038 Uiso 1 1 calc R U . . .
C42 C 0.8082(2) 0.6836(2) 0.5004(3) 0.0333(8) Uani 1 1 d . . . . .
H42 H 0.881529 0.666777 0.499231 0.040 Uiso 1 1 calc R U . . .
C32 C 0.1465(3) 0.8731(3) 0.8150(2) 0.0310(7) Uani 1 1 d . . . . .
H32 H 0.112729 0.830986 0.866951 0.037 Uiso 1 1 calc R U . . .
C22 C -0.0548(2) 0.7477(3) 0.7887(2) 0.0279(7) Uani 1 1 d . . . . .
H22 H -0.073150 0.788855 0.722738 0.034 Uiso 1 1 calc R U . . .
C48 C 0.3203(3) 1.0971(2) 0.3445(2) 0.0320(7) Uani 1 1 d . . . . .
H48 H 0.291649 1.168233 0.311520 0.038 Uiso 1 1 calc R U . . .
C43 C 0.7470(3) 0.7157(3) 0.4165(3) 0.0343(8) Uani 1 1 d . . . . .
H43 H 0.778491 0.720372 0.357894 0.041 Uiso 1 1 calc R U . . .
C47 C 0.2560(3) 1.0255(2) 0.3754(3) 0.0331(7) Uani 1 1 d . . . . .
H47 H 0.183033 1.047298 0.362888 0.040 Uiso 1 1 calc R U . . .
C30 C 0.2170(3) 1.0271(3) 0.7408(3) 0.0412(9) Uani 1 1 d . . . . .
H30 H 0.232467 1.089736 0.742186 0.049 Uiso 1 1 calc R U . . .
C31 C 0.1694(3) 0.9649(3) 0.8161(3) 0.0431(9) Uani 1 1 d . . . . .
H31 H 0.151964 0.984742 0.869333 0.052 Uiso 1 1 calc R U . . .
C1I C 0.8287(3) 1.0020(3) 0.9058(3) 0.0465(9) Uani 1 1 d . . . . .
O1W O 0.4316(2) 1.0740(3) 0.8029(2) 0.0582(8) Uani 1 1 d D . . . .
H1WA H 0.5056(15) 1.061(3) 0.827(3) 0.065(14) Uiso 1 1 d D . . . .
H1WB H 0.401(4) 1.046(5) 0.866(2) 0.11(2) Uiso 1 1 d D . . . .

loop_
_atom_site_aniso_label
_atom_site_aniso_U_11
_atom_site_aniso_U_22
_atom_site_aniso_U_33
_atom_site_aniso_U_23
_atom_site_aniso_U_13
_atom_site_aniso_U_12
Pt1 0.01059(6) 0.01618(6) 0.01312(6) -0.00324(5) 0.00089(4) -0.00237(4)
Au1 0.01432(6) 0.01706(6) 0.01279(6) -0.00258(5) 0.00197(4) -0.00288(4)
P1 0.0123(3) 0.0158(3) 0.0151(3) -0.0048(3) 0.0015(3) -0.0028(2)
P2 0.0152(3) 0.0137(3) 0.0148(3) -0.0035(3) 0.0026(3) -0.0038(2)
S1 0.0376(4) 0.0291(4) 0.0295(4) -0.0071(3) 0.0011(3) -0.0075(3)
F3 0.0199(9) 0.0598(14) 0.0521(12) -0.0337(11) -0.0020(8) -0.0037(9)
F2 0.0387(12) 0.0739(16) 0.0330(11) -0.0175(11) -0.0098(9) -0.0145(11)
F1 0.0370(12) 0.0311(12) 0.102(2) -0.0131(12) -0.0132(12) -0.0175(9)
N1 0.0154(11) 0.0185(12) 0.0108(10) -0.0014(9) 0.0016(9) -0.0004(9)
O2I 0.0415(14) 0.0335(14) 0.0526(16) -0.0180(12) 0.0018(12) -0.0088(11)
F1I 0.0695(18) 0.107(2) 0.0552(16) -0.0348(16) 0.0265(14) -0.0330(16)
F2I 0.0728(18) 0.0640(17) 0.0834(19) -0.0222(15) 0.0066(15) -0.0402(14)
C6 0.0179(14) 0.0208(14) 0.0123(13) -0.0036(11) 0.0035(11) -0.0025(11)
C34 0.0140(13) 0.0191(14) 0.0197(14) -0.0058(12) 0.0009(11) -0.0039(10)
F3I 0.0433(14) 0.0751(19) 0.088(2) -0.0097(16) -0.0155(14) -0.0060(13)
C21 0.0137(13) 0.0188(14) 0.0169(13) -0.0070(11) 0.0036(11) -0.0038(10)
C20 0.0150(13) 0.0266(16) 0.0123(13) -0.0040(11) 0.0032(10) -0.0061(11)
O3I 0.0479(16) 0.0356(15) 0.0555(17) 0.0032(13) -0.0039(13) -0.0036(12)
C33 0.0142(13) 0.0179(14) 0.0164(13) -0.0043(11) 0.0011(10) -0.0054(10)
O1I 0.079(2) 0.075(2) 0.0402(16) -0.0290(15) 0.0161(15) -0.0343(18)
C12 0.0134(13) 0.0309(16) 0.0110(13) -0.0041(12) 0.0034(10) -0.0015(11)
C52 0.0186(14) 0.0179(14) 0.0246(15) -0.0071(12) 0.0003(12) -0.0012(11)
C5 0.0194(14) 0.0206(15) 0.0137(13) -0.0053(11) 0.0036(11) -0.0016(11)
C8 0.0199(14) 0.0256(16) 0.0139(13) -0.0069(12) 0.0048(11) -0.0029(11)
C7 0.0182(14) 0.0175(14) 0.0183(13) -0.0052(11) 0.0028(11) -0.0026(11)
C45 0.0226(14) 0.0149(14) 0.0140(13) -0.0045(11) 0.0013(11) -0.0033(11)
C16 0.0158(14) 0.0295(16) 0.0128(13) -0.0046(12) 0.0033(11) -0.0061(11)
C4 0.0268(16) 0.0182(15) 0.0196(14) -0.0058(12) 0.0032(12) -0.0007(11)
C24 0.0217(16) 0.042(2) 0.0252(16) -0.0137(15) 0.0089(13) -0.0082(14)
C50 0.0239(15) 0.0229(16) 0.0230(15) -0.0054(13) 0.0014(12) -0.0067(12)
C27 0.0148(13) 0.0170(14) 0.0269(15) -0.0083(12) -0.0030(11) -0.0011(10)
C15 0.0155(14) 0.0387(18) 0.0125(13) -0.0027(13) 0.0016(11) -0.0065(12)
C39 0.0187(14) 0.0129(14) 0.0238(15) -0.0055(12) 0.0054(11) -0.0041(10)
C35 0.0217(15) 0.0266(16) 0.0221(15) -0.0118(13) 0.0024(12) -0.0060(12)
C3 0.0303(16) 0.0213(15) 0.0222(15) -0.0091(12) 0.0053(12) -0.0081(12)
C28 0.0168(14) 0.0205(15) 0.0289(16) -0.0065(13) -0.0019(12) -0.0034(11)
C53 0.0217(15) 0.0170(15) 0.0420(19) -0.0134(14) 0.0016(13) -0.0030(11)
C11 0.0187(14) 0.0304(17) 0.0139(13) -0.0030(12) 0.0028(11) 0.0012(12)
C9 0.0251(16) 0.0224(15) 0.0182(14) -0.0051(12) 0.0033(12) 0.0032(12)
C2 0.0211(15) 0.0239(15) 0.0192(14) -0.0079(12) 0.0018(11) -0.0060(11)
C56 0.0279(16) 0.0230(15) 0.0201(14) -0.0078(12) 0.0060(12) -0.0091(12)
C51 0.0159(13) 0.0193(14) 0.0201(14) -0.0089(12) 0.0038(11) -0.0048(10)
C40 0.0206(15) 0.0207(15) 0.0283(16) -0.0130(13) 0.0038(12) -0.0063(11)
C26 0.0170(15) 0.0361(18) 0.0214(15) -0.0045(14) 0.0001(12) 0.0030(12)
C37 0.0196(15) 0.0219(15) 0.0241(15) -0.0013(13) -0.0038(12) -0.0029(11)
C38 0.0171(14) 0.0184(14) 0.0226(14) -0.0055(12) 0.0015(11) -0.0033(11)
C46 0.0227(15) 0.0221(16) 0.0283(16) -0.0076(13) -0.0021(12) -0.0037(12)
C19 0.0188(14) 0.0291(16) 0.0147(13) -0.0070(12) 0.0021(11) -0.0083(12)
C25 0.0280(17) 0.048(2) 0.0167(15) -0.0037(14) 0.0031(13) -0.0033(15)
C10 0.0192(15) 0.0324(17) 0.0182(14) -0.0036(13) 0.0016(12) 0.0068(12)
C36 0.0248(15) 0.0310(17) 0.0173(14) -0.0057(13) -0.0023(12) -0.0086(12)
C23 0.0168(15) 0.049(2) 0.0281(17) -0.0091(16) 0.0023(13) 0.0006(14)
C17 0.0189(15) 0.0414(19) 0.0180(14) -0.0062(13) 0.0021(12) -0.0155(13)
C44 0.0279(17) 0.0266(17) 0.0230(15) -0.0032(13) 0.0068(13) -0.0033(13)
C13 0.0147(14) 0.041(2) 0.0197(15) -0.0014(14) -0.0023(12) 0.0045(13)
C54 0.0205(15) 0.0319(18) 0.0389(18) -0.0242(15) 0.0036(13) -0.0050(12)
C18 0.0251(15) 0.0309(17) 0.0174(14) -0.0081(13) 0.0030(12) -0.0138(13)
C49 0.046(2) 0.0186(16) 0.0245(16) -0.0020(13) -0.0015(14) -0.0117(14)
C41 0.0205(15) 0.0257(17) 0.0428(19) -0.0156(15) -0.0022(14) -0.0047(12)
C1 0.0262(16) 0.0257(17) 0.0339(17) -0.0113(14) 0.0010(13) -0.0090(13)
C14 0.0171(15) 0.043(2) 0.0193(15) -0.0031(14) -0.0012(12) -0.0075(13)
C55 0.0290(17) 0.0363(18) 0.0218(15) -0.0144(14) 0.0038(13) -0.0071(13)
C29 0.0224(16) 0.0222(16) 0.043(2) -0.0029(15) -0.0049(14) -0.0067(12)
C42 0.0181(15) 0.0248(17) 0.055(2) -0.0117(16) 0.0104(15) -0.0053(12)
C32 0.0356(18) 0.0303(18) 0.0322(17) -0.0159(15) 0.0043(14) -0.0098(14)
C22 0.0211(15) 0.0335(18) 0.0196(15) -0.0010(13) 0.0010(12) 0.0000(13)
C48 0.049(2) 0.0161(15) 0.0256(16) -0.0045(13) -0.0140(15) 0.0005(14)
C43 0.0294(18) 0.0298(18) 0.0373(19) -0.0065(15) 0.0180(15) -0.0033(14)
C47 0.0296(17) 0.0243(17) 0.0404(19) -0.0105(15) -0.0122(15) 0.0049(13)
C30 0.041(2) 0.0300(19) 0.059(2) -0.0228(18) -0.0071(18) -0.0094(15)
C31 0.053(2) 0.041(2) 0.048(2) -0.0291(19) 0.0033(18) -0.0122(18)
C1I 0.049(2) 0.046(2) 0.043(2) -0.0099(19) -0.0018(18) -0.0168(18)
O1W 0.0470(17) 0.070(2) 0.0457(17) -0.0092(15) -0.0018(14) -0.0078(15)

loop_
_atom_type_symbol
_atom_type_description
_atom_type_scat_dispersion_real
_atom_type_scat_dispersion_imag
_atom_type_scat_source
C C 0.0181 0.0091 'International Tables Vol C Tables 4.2.6.8 and 6.1.1.4'
H H 0.0000 0.0000 'International Tables Vol C Tables 4.2.6.8 and 6.1.1.4'
Au Au -4.4197 7.2980 'International Tables Vol C Tables 4.2.6.8 and 6.1.1.4'
F F 0.0727 0.0534 'International Tables Vol C Tables 4.2.6.8 and 6.1.1.4'
N N 0.0311 0.0180 'International Tables Vol C Tables 4.2.6.8 and 6.1.1.4'
O O 0.0492 0.0322 'International Tables Vol C Tables 4.2.6.8 and 6.1.1.4'
P P 0.2955 0.4335 'International Tables Vol C Tables 4.2.6.8 and 6.1.1.4'
Pt Pt -4.5932 6.9264 'International Tables Vol C Tables 4.2.6.8 and 6.1.1.4'
S S 0.3331 0.5567 'International Tables Vol C Tables 4.2.6.8 and 6.1.1.4'

loop_
_geom_angle_atom_site_label_1
_geom_angle_atom_site_label_2
_geom_angle_atom_site_label_3
_geom_angle
_geom_angle_site_symmetry_1
_geom_angle_site_symmetry_3
_geom_angle_publ_flag
P1 Pt1 Au1 89.051(17) . . ?
N1 Pt1 Au1 93.76(6) . . ?
N1 Pt1 P1 176.24(7) . . ?
N1 Pt1 C6 79.28(10) . . ?
N1 Pt1 C20 79.79(10) . . ?
C6 Pt1 Au1 133.25(7) . . ?
C6 Pt1 P1 96.97(8) . . ?
C6 Pt1 C20 158.70(11) . . ?
C20 Pt1 Au1 52.32(7) . . ?
C20 Pt1 P1 103.92(8) . . ?
P2 Au1 Pt1 145.233(18) . . ?
C20 Au1 Pt1 50.43(7) . . ?
C20 Au1 P2 162.92(7) . . ?
C21 P1 Pt1 111.20(9) . . ?
C21 P1 C33 109.11(12) . . ?
C21 P1 C27 101.20(13) . . ?
C33 P1 Pt1 114.48(9) . . ?
C33 P1 C27 102.44(13) . . ?
C27 P1 Pt1 117.25(9) . . ?
C45 P2 Au1 113.39(9) . . ?
C45 P2 C39 107.74(13) . . ?
C39 P2 Au1 110.50(9) . . ?
C51 P2 Au1 112.96(9) . . ?
C51 P2 C45 104.22(13) . . ?
C51 P2 C39 107.63(13) . . ?
O2I S1 O3I 115.48(17) . . ?
O2I S1 O1I 114.92(17) . . ?
O2I S1 C1I 104.98(18) . . ?
O3I S1 O1I 114.2(2) . . ?
O3I S1 C1I 102.51(18) . . ?
O1I S1 C1I 102.40(19) . . ?
C12 N1 Pt1 118.10(19) . . ?
C8 N1 Pt1 119.34(18) . . ?
C8 N1 C12 122.5(2) . . ?
C5 C6 Pt1 112.91(19) . . ?
C7 C6 Pt1 131.4(2) . . ?
C7 C6 C5 115.7(3) . . ?
C33 C34 H34 119.9 . . ?
C33 C34 C35 120.3(3) . . ?
C35 C34 H34 119.9 . . ?
C26 C21 P1 116.9(2) . . ?
C26 C21 C22 118.9(3) . . ?
C22 C21 P1 123.6(2) . . ?
Pt1 C20 Au1 77.25(9) . . ?
C16 C20 Pt1 108.04(19) . . ?
C16 C20 Au1 107.31(18) . . ?
C19 C20 Pt1 135.5(2) . . ?
C19 C20 Au1 98.29(18) . . ?
C19 C20 C16 115.4(2) . . ?
C34 C33 P1 119.8(2) . . ?
C34 C33 C38 119.0(3) . . ?
C38 C33 P1 121.1(2) . . ?
N1 C12 C16 115.1(2) . . ?
N1 C12 C11 121.1(3) . . ?
C11 C12 C16 123.6(3) . . ?
C53 C52 H52 120.0 . . ?
C53 C52 C51 119.9(3) . . ?
C51 C52 H52 120.0 . . ?
C6 C5 C8 115.5(2) . . ?
C4 C5 C6 122.4(3) . . ?
C4 C5 C8 122.0(3) . . ?
N1 C8 C5 112.9(2) . . ?
N1 C8 C9 119.0(3) . . ?
C9 C8 C5 128.0(3) . . ?
C6 C7 H7 119.1 . . ?
C6 C7 C2 121.8(3) . . ?
C2 C7 H7 119.1 . . ?
C50 C45 P2 122.3(2) . . ?
C50 C45 C46 119.9(3) . . ?
C46 C45 P2 117.8(2) . . ?
C12 C16 C20 118.8(2) . . ?
C15 C16 C20 122.9(3) . . ?
C15 C16 C12 118.2(3) . . ?
C5 C4 H4 120.1 . . ?
C3 C4 C5 119.8(3) . . ?
C3 C4 H4 120.1 . . ?
C25 C24 H24 120.2 . . ?
C25 C24 C23 119.6(3) . . ?
C23 C24 H24 120.2 . . ?
C45 C50 H50 120.2 . . ?
C45 C50 C49 119.6(3) . . ?
C49 C50 H50 120.2 . . ?
C28 C27 P1 120.2(2) . . ?
C28 C27 C32 118.8(3) . . ?
C32 C27 P1 120.9(2) . . ?
C16 C15 C14 118.1(3) . . ?
C17 C15 C16 118.1(3) . . ?
C17 C15 C14 123.8(3) . . ?
C40 C39 P2 119.2(2) . . ?
C40 C39 C44 119.6(3) . . ?
C44 C39 P2 121.1(2) . . ?
C34 C35 H35 120.0 . . ?
C36 C35 C34 120.1(3) . . ?
C36 C35 H35 120.0 . . ?
C4 C3 H3 120.5 . . ?
C2 C3 C4 119.0(3) . . ?
C2 C3 H3 120.5 . . ?
C27 C28 H28 119.8 . . ?
C29 C28 C27 120.5(3) . . ?
C29 C28 H28 119.8 . . ?
C52 C53 H53 119.9 . . ?
C54 C53 C52 120.3(3) . . ?
C54 C53 H53 119.9 . . ?
C12 C11 C10 116.9(3) . . ?
C12 C11 C13 116.6(3) . . ?
C10 C11 C13 126.5(3) . . ?
C8 C9 H9 120.3 . . ?
C10 C9 C8 119.3(3) . . ?
C10 C9 H9 120.3 . . ?
C7 C2 C1 118.1(3) . . ?
C3 C2 C7 121.3(3) . . ?
C3 C2 C1 120.6(3) . . ?
C51 C56 H56 119.9 . . ?
C55 C56 H56 119.9 . . ?
C55 C56 C51 120.1(3) . . ?
C52 C51 P2 118.9(2) . . ?
C56 C51 P2 121.7(2) . . ?
C56 C51 C52 119.4(3) . . ?
C39 C40 H40 119.7 . . ?
C39 C40 C41 120.5(3) . . ?
C41 C40 H40 119.7 . . ?
C21 C26 H26 119.8 . . ?
C21 C26 C25 120.5(3) . . ?
C25 C26 H26 119.8 . . ?
C38 C37 H37 120.1 . . ?
C38 C37 C36 119.8(3) . . ?
C36 C37 H37 120.1 . . ?
C33 C38 H38 119.7 . . ?
C37 C38 C33 120.6(3) . . ?
C37 C38 H38 119.7 . . ?
C45 C46 H46 120.1 . . ?
C47 C46 C45 119.8(3) . . ?
C47 C46 H46 120.1 . . ?
C20 C19 H19 119.0 . . ?
C20 C19 C18 121.9(3) . . ?
C18 C19 H19 119.0 . . ?
C24 C25 C26 120.2(3) . . ?
C24 C25 H25 119.9 . . ?
C26 C25 H25 119.9 . . ?
C11 C10 H10 119.5 . . ?
C9 C10 C11 121.0(3) . . ?
C9 C10 H10 119.5 . . ?
C35 C36 C37 120.2(3) . . ?
C35 C36 H36 119.9 . . ?
C37 C36 H36 119.9 . . ?
C24 C23 H23 119.7 . . ?
C24 C23 C22 120.6(3) . . ?
C22 C23 H23 119.7 . . ?
C15 C17 H17 119.7 . . ?
C18 C17 C15 120.6(3) . . ?
C18 C17 H17 119.7 . . ?
C39 C44 H44 120.4 . . ?
C43 C44 C39 119.2(3) . . ?
C43 C44 H44 120.4 . . ?
C11 C13 H13 119.5 . . ?
C14 C13 C11 121.0(3) . . ?
C14 C13 H13 119.5 . . ?
C53 C54 H54 120.0 . . ?
C53 C54 C55 120.1(3) . . ?
C55 C54 H54 120.0 . . ?
C19 C18 H18 119.6 . . ?
C17 C18 C19 120.9(3) . . ?
C17 C18 H18 119.6 . . ?
C50 C49 H49 119.8 . . ?
C48 C49 C50 120.5(3) . . ?
C48 C49 H49 119.8 . . ?
C40 C41 H41 120.3 . . ?
C42 C41 C40 119.5(3) . . ?
C42 C41 H41 120.3 . . ?
F3 C1 F2 104.5(3) . . ?
F3 C1 C2 113.0(3) . . ?
F2 C1 C2 112.0(3) . . ?
F1 C1 F3 107.6(3) . . ?
F1 C1 F2 105.5(3) . . ?
F1 C1 C2 113.5(3) . . ?
C15 C14 H14 118.8 . . ?
C13 C14 C15 122.4(3) . . ?
C13 C14 H14 118.8 . . ?
C56 C55 C54 120.2(3) . . ?
C56 C55 H55 119.9 . . ?
C54 C55 H55 119.9 . . ?
C28 C29 H29 120.0 . . ?
C30 C29 C28 120.0(3) . . ?
C30 C29 H29 120.0 . . ?
C41 C42 H42 119.9 . . ?
C43 C42 C41 120.3(3) . . ?
C43 C42 H42 119.9 . . ?
C27 C32 H32 119.9 . . ?
C31 C32 C27 120.1(3) . . ?
C31 C32 H32 119.9 . . ?
C21 C22 C23 120.1(3) . . ?
C21 C22 H22 119.9 . . ?
C23 C22 H22 119.9 . . ?
C49 C48 H48 120.1 . . ?
C49 C48 C47 119.9(3) . . ?
C47 C48 H48 120.1 . . ?
C44 C43 H43 119.6 . . ?
C42 C43 C44 120.8(3) . . ?
C42 C43 H43 119.6 . . ?
C46 C47 H47 119.8 . . ?
C48 C47 C46 120.3(3) . . ?
C48 C47 H47 119.8 . . ?
C29 C30 H30 120.0 . . ?
C31 C30 C29 120.1(3) . . ?
C31 C30 H30 120.0 . . ?
C32 C31 H31 119.8 . . ?
C30 C31 C32 120.5(3) . . ?
C30 C31 H31 119.8 . . ?
F1I C1I S1 112.3(3) . . ?
F1I C1I F2I 107.3(3) . . ?
F1I C1I F3I 107.3(4) . . ?
F2I C1I S1 111.4(3) . . ?
F2I C1I F3I 107.0(3) . . ?
F3I C1I S1 111.3(3) . . ?
H1WA O1W H1WB 98(3) . . ?

loop_
_geom_bond_atom_site_label_1
_geom_bond_atom_site_label_2
_geom_bond_distance
_geom_bond_site_symmetry_2
_geom_bond_publ_flag
Pt1 Au1 2.74947(16) . ?
Pt1 P1 2.2505(7) . ?
Pt1 N1 2.027(2) . ?
Pt1 C6 2.059(3) . ?
Pt1 C20 2.173(3) . ?
Au1 P2 2.2441(7) . ?
Au1 C20 2.231(3) . ?
P1 C21 1.823(3) . ?
P1 C33 1.824(3) . ?
P1 C27 1.827(3) . ?
P2 C45 1.811(3) . ?
P2 C39 1.817(3) . ?
P2 C51 1.807(3) . ?
S1 O2I 1.430(3) . ?
S1 O3I 1.433(3) . ?
S1 O1I 1.438(3) . ?
S1 C1I 1.820(4) . ?
F3 C1 1.333(4) . ?
F2 C1 1.345(4) . ?
F1 C1 1.328(4) . ?
N1 C12 1.354(4) . ?
N1 C8 1.332(4) . ?
F1I C1I 1.320(5) . ?
F2I C1I 1.335(5) . ?
C6 C5 1.430(4) . ?
C6 C7 1.391(4) . ?
C34 H34 0.9500 . ?
C34 C33 1.393(4) . ?
C34 C35 1.396(4) . ?
F3I C1I 1.336(5) . ?
C21 C26 1.382(4) . ?
C21 C22 1.384(4) . ?
C20 C16 1.442(4) . ?
C20 C19 1.402(4) . ?
C33 C38 1.399(4) . ?
C12 C16 1.423(4) . ?
C12 C11 1.399(4) . ?
C52 H52 0.9500 . ?
C52 C53 1.386(4) . ?
C52 C51 1.398(4) . ?
C5 C8 1.471(4) . ?
C5 C4 1.394(4) . ?
C8 C9 1.418(4) . ?
C7 H7 0.9500 . ?
C7 C2 1.399(4) . ?
C45 C50 1.383(4) . ?
C45 C46 1.393(4) . ?
C16 C15 1.413(4) . ?
C4 H4 0.9500 . ?
C4 C3 1.388(4) . ?
C24 H24 0.9500 . ?
C24 C25 1.373(5) . ?
C24 C23 1.374(5) . ?
C50 H50 0.9500 . ?
C50 C49 1.390(4) . ?
C27 C28 1.392(4) . ?
C27 C32 1.394(4) . ?
C15 C17 1.408(5) . ?
C15 C14 1.439(4) . ?
C39 C40 1.387(4) . ?
C39 C44 1.397(4) . ?
C35 H35 0.9500 . ?
C35 C36 1.383(4) . ?
C3 H3 0.9500 . ?
C3 C2 1.383(4) . ?
C28 H28 0.9500 . ?
C28 C29 1.388(4) . ?
C53 H53 0.9500 . ?
C53 C54 1.383(5) . ?
C11 C10 1.406(5) . ?
C11 C13 1.438(4) . ?
C9 H9 0.9500 . ?
C9 C10 1.376(4) . ?
C2 C1 1.499(4) . ?
C56 H56 0.9500 . ?
C56 C51 1.395(4) . ?
C56 C55 1.384(4) . ?
C40 H40 0.9500 . ?
C40 C41 1.395(4) . ?
C26 H26 0.9500 . ?
C26 C25 1.389(4) . ?
C37 H37 0.9500 . ?
C37 C38 1.389(4) . ?
C37 C36 1.389(4) . ?
C38 H38 0.9500 . ?
C46 H46 0.9500 . ?
C46 C47 1.383(4) . ?
C19 H19 0.9500 . ?
C19 C18 1.419(4) . ?
C25 H25 0.9500 . ?
C10 H10 0.9500 . ?
C36 H36 0.9500 . ?
C23 H23 0.9500 . ?
C23 C22 1.385(4) . ?
C17 H17 0.9500 . ?
C17 C18 1.366(4) . ?
C44 H44 0.9500 . ?
C44 C43 1.391(5) . ?
C13 H13 0.9500 . ?
C13 C14 1.355(5) . ?
C54 H54 0.9500 . ?
C54 C55 1.386(5) . ?
C18 H18 0.9500 . ?
C49 H49 0.9500 . ?
C49 C48 1.377(5) . ?
C41 H41 0.9500 . ?
C41 C42 1.381(5) . ?
C14 H14 0.9500 . ?
C55 H55 0.9500 . ?
C29 H29 0.9500 . ?
C29 C30 1.380(5) . ?
C42 H42 0.9500 . ?
C42 C43 1.378(5) . ?
C32 H32 0.9500 . ?
C32 C31 1.388(5) . ?
C22 H22 0.9500 . ?
C48 H48 0.9500 . ?
C48 C47 1.379(5) . ?
C43 H43 0.9500 . ?
C47 H47 0.9500 . ?
C30 H30 0.9500 . ?
C30 C31 1.373(6) . ?
C31 H31 0.9500 . ?
O1W H1WA 1.000(15) . ?
O1W H1WB 0.990(16) . ?

loop_
_geom_torsion_atom_site_label_1
_geom_torsion_atom_site_label_2
_geom_torsion_atom_site_label_3
_geom_torsion_atom_site_label_4
_geom_torsion
_geom_torsion_site_symmetry_1
_geom_torsion_site_symmetry_2
_geom_torsion_site_symmetry_3
_geom_torsion_site_symmetry_4
_geom_torsion_publ_flag
Pt1 P1 C21 C26 26.7(3) . . . . ?
Pt1 P1 C21 C22 -162.7(2) . . . . ?
Pt1 P1 C33 C34 9.4(2) . . . . ?
Pt1 P1 C33 C38 -167.16(19) . . . . ?
Pt1 P1 C27 C28 82.7(2) . . . . ?
Pt1 P1 C27 C32 -93.0(3) . . . . ?
Pt1 N1 C12 C16 1.8(3) . . . . ?
Pt1 N1 C12 C11 178.28(19) . . . . ?
Pt1 N1 C8 C5 -1.7(3) . . . . ?
Pt1 N1 C8 C9 179.75(19) . . . . ?
Pt1 C6 C5 C8 0.8(3) . . . . ?
Pt1 C6 C5 C4 178.7(2) . . . . ?
Pt1 C6 C7 C2 -179.7(2) . . . . ?
Pt1 C20 C16 C12 2.9(3) . . . . ?
Pt1 C20 C16 C15 -174.0(2) . . . . ?
Pt1 C20 C19 C18 168.5(2) . . . . ?
Au1 P2 C45 C50 111.4(2) . . . . ?
Au1 P2 C45 C46 -66.7(2) . . . . ?
Au1 P2 C39 C40 -8.0(2) . . . . ?
Au1 P2 C39 C44 168.5(2) . . . . ?
Au1 P2 C51 C52 -30.1(2) . . . . ?
Au1 P2 C51 C56 147.8(2) . . . . ?
Au1 C20 C16 C12 -79.0(3) . . . . ?
Au1 C20 C16 C15 104.2(3) . . . . ?
Au1 C20 C19 C18 -111.3(2) . . . . ?
P1 C21 C26 C25 168.7(3) . . . . ?
P1 C21 C22 C23 -167.5(3) . . . . ?
P1 C33 C38 C37 177.5(2) . . . . ?
P1 C27 C28 C29 -175.0(2) . . . . ?
P1 C27 C32 C31 174.5(3) . . . . ?
P2 C45 C50 C49 -177.9(2) . . . . ?
P2 C45 C46 C47 178.3(2) . . . . ?
P2 C39 C40 C41 175.9(2) . . . . ?
P2 C39 C44 C43 -174.9(2) . . . . ?
N1 C12 C16 C20 -3.2(4) . . . . ?
N1 C12 C16 C15 173.8(2) . . . . ?
N1 C12 C11 C10 1.5(4) . . . . ?
N1 C12 C11 C13 -177.5(2) . . . . ?
N1 C8 C9 C10 2.4(4) . . . . ?
O2I S1 C1I F1I 59.6(3) . . . . ?
O2I S1 C1I F2I 180.0(3) . . . . ?
O2I S1 C1I F3I -60.7(3) . . . . ?
C6 C5 C8 N1 0.6(3) . . . . ?
C6 C5 C8 C9 179.0(3) . . . . ?
C6 C5 C4 C3 1.1(4) . . . . ?
C6 C7 C2 C3 0.6(4) . . . . ?
C6 C7 C2 C1 -178.2(3) . . . . ?
C34 C33 C38 C37 1.0(4) . . . . ?
C34 C35 C36 C37 0.1(4) . . . . ?
C21 P1 C33 C34 -116.0(2) . . . . ?
C21 P1 C33 C38 67.5(2) . . . . ?
C21 P1 C27 C28 -156.2(2) . . . . ?
C21 P1 C27 C32 28.1(3) . . . . ?
C21 C26 C25 C24 0.3(5) . . . . ?
C20 C16 C15 C17 2.5(4) . . . . ?
C20 C16 C15 C14 -178.4(2) . . . . ?
C20 C19 C18 C17 1.0(4) . . . . ?
O3I S1 C1I F1I -61.4(3) . . . . ?
O3I S1 C1I F2I 58.9(3) . . . . ?
O3I S1 C1I F3I 178.3(3) . . . . ?
C33 P1 C21 C26 153.9(2) . . . . ?
C33 P1 C21 C22 -35.4(3) . . . . ?
C33 P1 C27 C28 -43.5(3) . . . . ?
C33 P1 C27 C32 140.8(3) . . . . ?
C33 C34 C35 C36 -0.1(4) . . . . ?
O1I S1 C1I F1I 179.9(3) . . . . ?
O1I S1 C1I F2I -59.7(3) . . . . ?
O1I S1 C1I F3I 59.7(3) . . . . ?
C12 N1 C8 C5 176.1(2) . . . . ?
C12 N1 C8 C9 -2.5(4) . . . . ?
C12 C16 C15 C17 -174.4(2) . . . . ?
C12 C16 C15 C14 4.8(4) . . . . ?
C12 C11 C10 C9 -1.5(4) . . . . ?
C12 C11 C13 C14 2.9(4) . . . . ?
C52 C53 C54 C55 -0.1(4) . . . . ?
C5 C6 C7 C2 1.1(4) . . . . ?
C5 C8 C9 C10 -175.9(3) . . . . ?
C5 C4 C3 C2 0.7(4) . . . . ?
C8 N1 C12 C16 -176.0(2) . . . . ?
C8 N1 C12 C11 0.5(4) . . . . ?
C8 C5 C4 C3 178.9(3) . . . . ?
C8 C9 C10 C11 -0.4(4) . . . . ?
C7 C6 C5 C8 -179.9(2) . . . . ?
C7 C6 C5 C4 -2.0(4) . . . . ?
C7 C2 C1 F3 -48.3(4) . . . . ?
C7 C2 C1 F2 69.4(4) . . . . ?
C7 C2 C1 F1 -171.2(3) . . . . ?
C45 P2 C39 C40 116.3(2) . . . . ?
C45 P2 C39 C44 -67.2(3) . . . . ?
C45 P2 C51 C52 -153.6(2) . . . . ?
C45 P2 C51 C56 24.3(3) . . . . ?
C45 C50 C49 C48 -0.1(5) . . . . ?
C45 C46 C47 C48 -0.6(5) . . . . ?
C16 C20 C19 C18 2.4(4) . . . . ?
C16 C12 C11 C10 177.7(3) . . . . ?
C16 C12 C11 C13 -1.3(4) . . . . ?
C16 C15 C17 C18 1.2(4) . . . . ?
C16 C15 C14 C13 -3.3(4) . . . . ?
C4 C5 C8 N1 -177.4(2) . . . . ?
C4 C5 C8 C9 1.0(4) . . . . ?
C4 C3 C2 C7 -1.6(4) . . . . ?
C4 C3 C2 C1 177.2(3) . . . . ?
C24 C23 C22 C21 -1.6(5) . . . . ?
C50 C45 C46 C47 0.1(4) . . . . ?
C50 C49 C48 C47 -0.3(5) . . . . ?
C27 P1 C21 C26 -98.6(2) . . . . ?
C27 P1 C21 C22 72.1(3) . . . . ?
C27 P1 C33 C34 137.4(2) . . . . ?
C27 P1 C33 C38 -39.2(2) . . . . ?
C27 C28 C29 C30 0.2(5) . . . . ?
C27 C32 C31 C30 0.9(6) . . . . ?
C15 C17 C18 C19 -2.9(4) . . . . ?
C39 P2 C45 C50 -11.2(3) . . . . ?
C39 P2 C45 C46 170.6(2) . . . . ?
C39 P2 C51 C52 92.2(2) . . . . ?
C39 P2 C51 C56 -89.9(3) . . . . ?
C39 C40 C41 C42 -0.4(4) . . . . ?
C39 C44 C43 C42 -1.4(5) . . . . ?
C35 C34 C33 P1 -177.0(2) . . . . ?
C35 C34 C33 C38 -0.4(4) . . . . ?
C3 C2 C1 F3 132.9(3) . . . . ?
C3 C2 C1 F2 -109.3(3) . . . . ?
C3 C2 C1 F1 10.1(4) . . . . ?
C28 C27 C32 C31 -1.3(5) . . . . ?
C28 C29 C30 C31 -0.6(5) . . . . ?
C53 C52 C51 P2 179.1(2) . . . . ?
C53 C52 C51 C56 1.2(4) . . . . ?
C53 C54 C55 C56 0.9(5) . . . . ?
C11 C12 C16 C20 -179.6(2) . . . . ?
C11 C12 C16 C15 -2.6(4) . . . . ?
C11 C13 C14 C15 -0.7(5) . . . . ?
C51 P2 C45 C50 -125.4(2) . . . . ?
C51 P2 C45 C46 56.5(2) . . . . ?
C51 P2 C39 C40 -131.8(2) . . . . ?
C51 P2 C39 C44 44.7(3) . . . . ?
C51 C52 C53 C54 -0.9(4) . . . . ?
C51 C56 C55 C54 -0.7(5) . . . . ?
C40 C39 C44 C43 1.5(4) . . . . ?
C40 C41 C42 C43 0.5(5) . . . . ?
C26 C21 C22 C23 3.1(5) . . . . ?
C38 C37 C36 C35 0.4(4) . . . . ?
C46 C45 C50 C49 0.2(4) . . . . ?
C19 C20 C16 C12 172.7(2) . . . . ?
C19 C20 C16 C15 -4.2(4) . . . . ?
C25 C24 C23 C22 -0.5(5) . . . . ?
C10 C11 C13 C14 -176.0(3) . . . . ?
C36 C37 C38 C33 -1.0(4) . . . . ?
C23 C24 C25 C26 1.2(5) . . . . ?
C17 C15 C14 C13 175.8(3) . . . . ?
C44 C39 C40 C41 -0.7(4) . . . . ?
C13 C11 C10 C9 177.3(3) . . . . ?
C49 C48 C47 C46 0.7(5) . . . . ?
C41 C42 C43 C44 0.4(5) . . . . ?
C14 C15 C17 C18 -177.9(3) . . . . ?
C55 C56 C51 P2 -178.2(2) . . . . ?
C55 C56 C51 C52 -0.4(4) . . . . ?
C29 C30 C31 C32 0.1(6) . . . . ?
C32 C27 C28 C29 0.8(4) . . . . ?
C22 C21 C26 C25 -2.4(5) . . . . ?
